data_1515911
loop_
_publ_author_name
'Kuroki, Lumi'
'Takami, Shizuka'
'Yoza, Kenji'
'Morimoto, Masakazu'
'Irie, Masahiro'

_publ_section_title
;
 Photoinduced shape changes of diarylethene single crystals: correlation
 between shape changes and molecular packing.
;
_journal_issue 2
_journal_name_full
'Photochemical &amp; photobiological sciences : Official journal of the European Photochemistry Association and the European Society for Photobiology'
_journal_page_first 221
_journal_page_last 225
_journal_paper_doi 10.1039/b9pp00093c
_journal_volume 9
_journal_year 2010
_chemical_formula_sum 'C29 H22 F6 S2'
_chemical_formula_weight 548.61
_chemical_name_common 1,2-bis(2-ethyl-5-phenyl-3-thienyl)perfluorocyclopentene
_chemical_name_systematic
;
1,2-bis(2-ethyl-5-phenyl-3-thienyl)perfluorocyclopentene
;
_space_group_IT_number 60
_symmetry_cell_setting orthorhombic
_symmetry_space_group_name_Hall '-P 2n 2ab'
_symmetry_space_group_name_H-M 'P b c n'
_atom_sites_solution_hydrogens geom
_atom_sites_solution_primary direct
_atom_sites_solution_secondary difmap
_audit_creation_method SHELXL-97
_cell_angle_alpha 90.00
_cell_angle_beta 90.00
_cell_angle_gamma 90.00
_cell_formula_units_Z 4
_cell_length_a 22.339(5)
_cell_length_b 10.971(3)
_cell_length_c 10.585(3)
_cell_measurement_reflns_used 179
_cell_measurement_temperature 100
_cell_measurement_theta_max 17.22
_cell_measurement_theta_min 2.83
_cell_volume 2594.2(12)
_computing_cell_refinement 'Bruker SMART'
_computing_data_collection 'Bruker SMART'
_computing_data_reduction 'Bruker SAINT'
_computing_molecular_graphics 'Bruker SHELXTL'
_computing_publication_material 'Bruker SHELXTL'
_computing_structure_refinement 'SHELXL-97 (Sheldrick, 1997)'
_computing_structure_solution 'SHELXS-97 (Sheldrick, 1990)'
_diffrn_ambient_temperature 100
_diffrn_detector_area_resol_mean 8.333
_diffrn_measured_fraction_theta_full 0.810
_diffrn_measured_fraction_theta_max 0.810
_diffrn_measurement_device_type 'CCD area detector'
_diffrn_measurement_method 'phi and omega scans'
_diffrn_radiation_monochromator graphite
_diffrn_radiation_source 'fine-focus sealed tube'
_diffrn_radiation_type MoK\a
_diffrn_radiation_wavelength 0.71073
_diffrn_reflns_av_R_equivalents 0.0977
_diffrn_reflns_av_sigmaI/netI 0.2424
_diffrn_reflns_limit_h_max 13
_diffrn_reflns_limit_h_min -23
_diffrn_reflns_limit_k_max 4
_diffrn_reflns_limit_k_min -11
_diffrn_reflns_limit_l_max 11
_diffrn_reflns_limit_l_min -5
_diffrn_reflns_number 2601
_diffrn_reflns_theta_full 23.10
_diffrn_reflns_theta_max 23.10
_diffrn_reflns_theta_min 1.82
_exptl_absorpt_coefficient_mu 0.265
_exptl_absorpt_correction_type none
_exptl_crystal_colour colorless
_exptl_crystal_density_diffrn 1.405
_exptl_crystal_density_method 'not measured'
_exptl_crystal_description block
_exptl_crystal_F_000 1128
_exptl_crystal_preparation sublimation
_exptl_crystal_size_max 0.020
_exptl_crystal_size_mid 0.015
_exptl_crystal_size_min 0.008
_refine_diff_density_max 0.305
_refine_diff_density_min -0.352
_refine_diff_density_rms 0.068
_refine_ls_extinction_method none
_refine_ls_goodness_of_fit_ref 0.916
_refine_ls_hydrogen_treatment constr
_refine_ls_matrix_type full
_refine_ls_number_parameters 213
_refine_ls_number_reflns 1481
_refine_ls_number_restraints 211
_refine_ls_restrained_S_all 0.854
_refine_ls_R_factor_all 0.2024
_refine_ls_R_factor_gt 0.0627
_refine_ls_shift/su_max 0.000
_refine_ls_shift/su_mean 0.000
_refine_ls_structure_factor_coef Fsqd
_refine_ls_weighting_details 'calc w=1/[\s^2^(Fo^2^)+(0.0240P)^2^+0.0000P] where P=(Fo^2^+2Fc^2^)/3'
_refine_ls_weighting_scheme calc
_refine_ls_wR_factor_gt 0.0766
_refine_ls_wR_factor_ref 0.1057
_reflns_number_gt 606
_reflns_number_total 1481
_reflns_threshold_expression >2sigma(I)
_cod_data_source_file b9pp00093c.txt
_cod_data_source_block 1am
_cod_depositor_comments
;
The following automatic conversions were performed:

'_symmetry_cell_setting' value 'Orthorhombic' changed to
'orthorhombic' according to
/usr/data/users/saulius/automatic-downloads/retrospective/RSC/lib/dictionaries/cif_core.dic
dictionary named 'cif_core.dic' version 2.4.2 from 2011-04-26.

Automatic conversion script
Id: cif_fix_values 2281 2013-09-26 08:29:07Z andrius 
;
_cod_original_cell_volume 2594.1(12)
_cod_original_sg_symbol_H-M Pbcn
_cod_database_code 1515911

loop_
_symmetry_equiv_pos_as_xyz
'x, y, z'
'-x+1/2, -y+1/2, z+1/2'
'-x, y, -z+1/2'
'x+1/2, -y+1/2, -z'
'-x, -y, -z'
'x-1/2, y-1/2, -z-1/2'
'x, -y, z-1/2'
'-x-1/2, y-1/2, z'

loop_
_atom_site_label
_atom_site_type_symbol
_atom_site_fract_x
_atom_site_fract_y
_atom_site_fract_z
_atom_site_U_iso_or_equiv
_atom_site_adp_type
_atom_site_occupancy
_atom_site_symmetry_multiplicity
_atom_site_calc_flag
_atom_site_refinement_flags
_atom_site_disorder_assembly
_atom_site_disorder_group
C1 C 0.4193(3) 0.7059(7) 0.2898(7) 0.033(2) Uani 1 1 d DU . .
C2 C 0.4303(3) 0.7968(6) 0.2041(6) 0.0179(18) Uani 1 1 d U A .
C3 C 0.3938(3) 0.7888(7) 0.0934(6) 0.023(2) Uani 1 1 d U . .
H3 H 0.3958 0.8461 0.0262 0.027 Uiso 1 1 calc R A .
C4 C 0.3557(3) 0.6909(6) 0.0932(6) 0.026(2) Uani 1 1 d U A .
C5 C 0.4722(2) 0.8993(6) 0.2280(6) 0.0185(18) Uani 1 1 d U . .
C7 C 0.5000 1.1103(10) 0.2500 0.025(3) Uani 1 2 d SU . .
C10 C 0.3121(3) 0.6571(6) -0.0036(7) 0.027(2) Uani 1 1 d U . .
C11 C 0.3162(3) 0.7043(6) -0.1266(7) 0.031(2) Uani 1 1 d U A .
H11 H 0.3492 0.7541 -0.1497 0.037 Uiso 1 1 calc R . .
C12 C 0.2724(3) 0.6779(7) -0.2132(7) 0.031(2) Uani 1 1 d U . .
H12 H 0.2751 0.7113 -0.2958 0.037 Uiso 1 1 calc R A .
C13 C 0.2251(3) 0.6050(8) -0.1833(7) 0.038(2) Uani 1 1 d U A .
H13 H 0.1948 0.5892 -0.2442 0.045 Uiso 1 1 calc R . .
C14 C 0.2213(3) 0.5550(7) -0.0661(8) 0.048(3) Uani 1 1 d U . .
H14 H 0.1888 0.5024 -0.0464 0.058 Uiso 1 1 calc R A .
C15 C 0.2641(3) 0.5797(7) 0.0249(7) 0.038(2) Uani 1 1 d U A .
H15 H 0.2609 0.5443 0.1065 0.045 Uiso 1 1 calc R . .
C8A C 0.4452(19) 0.685(2) 0.417(2) 0.041(6) Uani 0.709(13) 1 d PDU A 2
H8AA H 0.4770 0.6225 0.4091 0.049 Uiso 0.709(13) 1 calc PR A 2
H8AB H 0.4646 0.7614 0.4451 0.049 Uiso 0.709(13) 1 calc PR A 2
C9A C 0.4030(6) 0.6452(12) 0.5168(11) 0.092(7) Uani 0.709(13) 1 d PDU A 2
H9A H 0.4249 0.6330 0.5961 0.138 Uiso 0.709(13) 1 calc PR A 2
H9B H 0.3840 0.5686 0.4915 0.138 Uiso 0.709(13) 1 calc PR A 2
H9C H 0.3723 0.7079 0.5290 0.138 Uiso 0.709(13) 1 calc PR A 2
C8B C 0.443(5) 0.687(6) 0.419(6) 0.042(12) Uani 0.291(13) 1 d PDU A 3
H8BA H 0.4744 0.7487 0.4347 0.050 Uiso 0.291(13) 1 calc PR A 3
H8BB H 0.4100 0.7033 0.4798 0.050 Uiso 0.291(13) 1 calc PR A 3
C9B C 0.4678(15) 0.566(3) 0.447(3) 0.063(13) Uani 0.291(13) 1 d PDU A 3
H9D H 0.4823 0.5642 0.5347 0.094 Uiso 0.291(13) 1 calc PR A 3
H9E H 0.5011 0.5490 0.3897 0.094 Uiso 0.291(13) 1 calc PR A 3
H9F H 0.4366 0.5039 0.4363 0.094 Uiso 0.291(13) 1 calc PR A 3
F3 F 0.5160(12) 1.2064(15) 0.172(3) 0.031(5) Uani 0.50 1 d PU A .
F4 F 0.5233(13) 1.1584(15) 0.144(3) 0.037(5) Uani 0.50 1 d PU A .
C6A C 0.4534(14) 1.025(3) 0.188(3) 0.016(7) Uiso 0.50 1 d PU A 1
F1A F 0.4534(7) 1.044(2) 0.0587(16) 0.038(5) Uani 0.50 1 d PU A 1
F2A F 0.3972(7) 1.0568(14) 0.2267(12) 0.032(4) Uani 0.50 1 d PU A 1
C6B C 0.4482(15) 1.025(2) 0.221(2) 0.020(7) Uiso 0.50 1 d PU A 2
F1B F 0.4262(8) 1.053(2) 0.1041(16) 0.040(5) Uani 0.50 1 d PU A 2
F2B F 0.4013(7) 1.0458(15) 0.3048(10) 0.035(4) Uani 0.50 1 d PU A 2
S001 S 0.36451(9) 0.61000(18) 0.23199(18) 0.0421(6) Uani 1 1 d . A .

loop_
_atom_site_aniso_label
_atom_site_aniso_U_11
_atom_site_aniso_U_22
_atom_site_aniso_U_33
_atom_site_aniso_U_23
_atom_site_aniso_U_13
_atom_site_aniso_U_12
C1 0.041(5) 0.028(5) 0.029(5) 0.005(5) -0.015(5) -0.016(5)
C2 0.020(4) 0.017(5) 0.017(4) -0.008(4) -0.001(4) 0.002(4)
C3 0.020(5) 0.020(5) 0.028(5) 0.001(4) 0.001(4) 0.003(4)
C4 0.039(6) 0.012(5) 0.028(5) -0.003(4) -0.011(4) -0.010(5)
C5 0.019(4) 0.017(4) 0.020(4) 0.002(5) 0.006(4) 0.006(3)
C7 0.028(7) 0.023(7) 0.025(7) 0.000 -0.009(7) 0.000
C10 0.033(6) 0.025(5) 0.024(5) -0.004(4) -0.012(5) -0.007(4)
C11 0.027(5) 0.029(5) 0.036(6) -0.004(5) 0.002(5) -0.008(5)
C12 0.027(5) 0.030(5) 0.034(5) -0.007(5) 0.003(5) -0.003(4)
C13 0.035(5) 0.049(6) 0.029(5) -0.006(5) -0.007(5) -0.005(6)
C14 0.041(6) 0.068(7) 0.036(6) -0.015(6) -0.013(5) -0.035(5)
C15 0.051(6) 0.037(6) 0.025(5) 0.008(5) 0.003(5) -0.024(5)
C8A 0.047(11) 0.033(11) 0.042(11) 0.004(10) -0.017(10) -0.018(10)
C9A 0.108(13) 0.131(16) 0.036(9) 0.022(9) -0.019(9) -0.099(12)
C8B 0.05(2) 0.04(2) 0.04(2) 0.01(2) -0.02(2) -0.02(2)
C9B 0.12(3) 0.04(2) 0.033(19) -0.003(16) -0.02(2) 0.008(19)
F3 0.019(9) 0.020(11) 0.054(11) 0.012(9) -0.006(8) -0.013(9)
F4 0.036(9) 0.021(12) 0.055(12) 0.023(10) 0.002(8) 0.002(10)
F1A 0.070(13) 0.025(7) 0.019(10) 0.007(8) -0.012(7) -0.007(10)
F2A 0.014(7) 0.028(7) 0.054(10) -0.009(10) 0.010(9) 0.002(5)
F1B 0.062(13) 0.021(7) 0.036(14) 0.006(10) -0.020(11) -0.008(10)
F2B 0.027(8) 0.030(8) 0.049(9) -0.005(9) 0.014(8) 0.004(6)
S001 0.0606(14) 0.0312(13) 0.0346(13) 0.0102(15) -0.0096(13) -0.0232(13)

loop_
_atom_type_symbol
_atom_type_description
_atom_type_scat_dispersion_real
_atom_type_scat_dispersion_imag
_atom_type_scat_source
C C 0.0033 0.0016 'International Tables Vol C Tables 4.2.6.8 and 6.1.1.4'
H H 0.0000 0.0000 'International Tables Vol C Tables 4.2.6.8 and 6.1.1.4'
F F 0.0171 0.0103 'International Tables Vol C Tables 4.2.6.8 and 6.1.1.4'
S S 0.1246 0.1234 'International Tables Vol C Tables 4.2.6.8 and 6.1.1.4'

loop_
_geom_angle_atom_site_label_1
_geom_angle_atom_site_label_2
_geom_angle_atom_site_label_3
_geom_angle
_geom_angle_site_symmetry_1
_geom_angle_site_symmetry_3
C2 C1 C8B 130(4) . .
C2 C1 C8A 130.0(15) . .
C2 C1 S001 109.6(5) . .
C8B C1 S001 120(4) . .
C8A C1 S001 120.3(15) . .
C1 C2 C3 113.3(7) . .
C1 C2 C5 123.5(6) . .
C3 C2 C5 123.1(7) . .
C4 C3 C2 113.8(7) . .
C4 C3 H3 123.1 . .
C2 C3 H3 123.1 . .
C3 C4 C10 127.9(7) . .
C3 C4 S001 109.3(5) . .
C10 C4 S001 122.8(6) . .
C5 C5 C6B 110.9(12) 3_655 .
C5 C5 C2 130.6(4) 3_655 .
C6B C5 C2 117.9(13) . .
C5 C5 C6A 111.0(13) 3_655 .
C2 C5 C6A 118.2(13) . .
F4 C7 F4 133.8(15) 3_655 .
F4 C7 F3 26.4(11) 3_655 3_655
F4 C7 F3 107.5(12) . 3_655
F4 C7 F3 107.5(12) 3_655 .
F4 C7 F3 26.4(11) . .
F3 C7 F3 81.1(16) 3_655 .
F4 C7 C6B 96.5(15) 3_655 .
F4 C7 C6B 111.6(15) . .
F3 C7 C6B 113.1(15) 3_655 .
F3 C7 C6B 122.8(14) . .
F4 C7 C6B 111.6(15) 3_655 3_655
F4 C7 C6B 96.6(15) . 3_655
F3 C7 C6B 122.8(14) 3_655 3_655
F3 C7 C6B 113.1(15) . 3_655
C6B C7 C6B 104(2) . 3_655
F4 C7 C6A 109.2(14) 3_655 .
F4 C7 C6A 98.3(15) . .
F3 C7 C6A 122.6(14) 3_655 .
F3 C7 C6A 112.3(16) . .
C6B C7 C6A 103.2(9) 3_655 .
F4 C7 C6A 98.3(15) 3_655 3_655
F4 C7 C6A 109.2(14) . 3_655
F3 C7 C6A 112.3(16) 3_655 3_655
F3 C7 C6A 122.6(14) . 3_655
C6B C7 C6A 103.2(9) . 3_655
C6A C7 C6A 106(3) . 3_655
C15 C10 C11 118.3(7) . .
C15 C10 C4 120.9(8) . .
C11 C10 C4 120.8(8) . .
C12 C11 C10 119.6(7) . .
C12 C11 H11 120.2 . .
C10 C11 H11 120.2 . .
C13 C12 C11 121.5(8) . .
C13 C12 H12 119.3 . .
C11 C12 H12 119.3 . .
C14 C13 C12 119.8(8) . .
C14 C13 H13 120.1 . .
C12 C13 H13 120.1 . .
C13 C14 C15 120.9(7) . .
C13 C14 H14 119.6 . .
C15 C14 H14 119.6 . .
C14 C15 C10 119.9(7) . .
C14 C15 H15 120.1 . .
C10 C15 H15 120.1 . .
C9A C8A C1 116(3) . .
C9A C8A H8AA 108.2 . .
C1 C8A H8AA 108.2 . .
C9A C8A H8AB 108.2 . .
C1 C8A H8AB 108.2 . .
H8AA C8A H8AB 107.3 . .
C8A C9A H9A 109.5 . .
C8A C9A H9B 109.5 . .
H9A C9A H9B 109.5 . .
C8A C9A H9C 109.5 . .
H9A C9A H9C 109.5 . .
H9B C9A H9C 109.5 . .
C9B C8B C1 117(4) . .
C9B C8B H8BA 108.2 . .
C1 C8B H8BA 108.2 . .
C9B C8B H8BB 108.2 . .
C1 C8B H8BB 108.2 . .
H8BA C8B H8BB 107.3 . .
C8B C9B H9D 109.5 . .
C8B C9B H9E 109.5 . .
H9D C9B H9E 109.5 . .
C8B C9B H9F 109.5 . .
H9D C9B H9F 109.5 . .
H9E C9B H9F 109.5 . .
F4 F3 C7 73(5) . .
F3 F4 C7 81(5) . .
F2A C6A F1A 105(3) . .
F2A C6A C5 113.9(19) . .
F1A C6A C5 114.2(19) . .
F2A C6A C7 110.1(17) . .
F1A C6A C7 109.4(19) . .
C5 C6A C7 104(2) . .
F1B C6B F2B 106(3) . .
F1B C6B C5 112(2) . .
F2B C6B C5 113.1(19) . .
F1B C6B C7 108.8(18) . .
F2B C6B C7 110.2(18) . .
C5 C6B C7 107(2) . .
C1 S001 C4 94.0(3) . .

loop_
_geom_bond_atom_site_label_1
_geom_bond_atom_site_label_2
_geom_bond_distance
_geom_bond_site_symmetry_2
C1 C2 1.371(8) .
C1 C8B 1.48(4) .
C1 C8A 1.483(16) .
C1 S001 1.726(6) .
C2 C3 1.430(8) .
C2 C5 1.484(7) .
C3 C4 1.371(8) .
C3 H3 0.9500 .
C4 C10 1.462(9) .
C4 S001 1.728(7) .
C5 C5 1.326(10) 3_655
C5 C6B 1.48(3) .
C5 C6A 1.51(3) .
C7 F4 1.34(3) 3_655
C7 F4 1.34(3) .
C7 F3 1.39(3) 3_655
C7 F3 1.39(3) .
C7 C6B 1.52(3) .
C7 C6B 1.52(3) 3_655
C7 C6A 1.54(3) .
C7 C6A 1.54(3) 3_655
C10 C15 1.400(8) .
C10 C11 1.404(9) .
C11 C12 1.372(8) .
C11 H11 0.9500 .
C12 C13 1.363(8) .
C12 H12 0.9500 .
C13 C14 1.359(9) .
C13 H13 0.9500 .
C14 C15 1.385(8) .
C14 H14 0.9500 .
C15 H15 0.9500 .
C8A C9A 1.48(4) .
C8A H8AA 0.9900 .
C8A H8AB 0.9900 .
C9A H9A 0.9800 .
C9A H9B 0.9800 .
C9A H9C 0.9800 .
C8B C9B 1.47(4) .
C8B H8BA 0.9900 .
C8B H8BB 0.9900 .
C9B H9D 0.9800 .
C9B H9E 0.9800 .
C9B H9F 0.9800 .
F3 F4 0.63(3) .
C6A F2A 1.36(3) .
C6A F1A 1.39(4) .
C6B F1B 1.36(4) .
C6B F2B 1.39(4) .

loop_
_geom_torsion_atom_site_label_1
_geom_torsion_atom_site_label_2
_geom_torsion_atom_site_label_3
_geom_torsion_atom_site_label_4
_geom_torsion
_geom_torsion_site_symmetry_1
_geom_torsion_site_symmetry_4
C8B C1 C2 C3 -174(5) . .
C8A C1 C2 C3 -177(2) . .
S001 C1 C2 C3 0.7(7) . .
C8B C1 C2 C5 1(5) . .
C8A C1 C2 C5 -2(2) . .
S001 C1 C2 C5 176.0(5) . .
C1 C2 C3 C4 -1.1(9) . .
C5 C2 C3 C4 -176.3(6) . .
C2 C3 C4 C10 179.0(7) . .
C2 C3 C4 S001 0.9(7) . .
C1 C2 C5 C5 48.1(13) . 3_655
C3 C2 C5 C5 -137.2(10) . 3_655
C1 C2 C5 C6B -121.7(13) . .
C3 C2 C5 C6B 53.1(14) . .
C1 C2 C5 C6A -137.6(12) . .
C3 C2 C5 C6A 37.2(14) . .
C3 C4 C10 C15 -159.6(7) . .
S001 C4 C10 C15 18.3(10) . .
C3 C4 C10 C11 18.4(11) . .
S001 C4 C10 C11 -163.7(6) . .
C15 C10 C11 C12 2.7(11) . .
C4 C10 C11 C12 -175.4(7) . .
C10 C11 C12 C13 -1.1(11) . .
C11 C12 C13 C14 -1.2(12) . .
C12 C13 C14 C15 1.8(13) . .
C13 C14 C15 C10 -0.1(12) . .
C11 C10 C15 C14 -2.1(11) . .
C4 C10 C15 C14 176.0(7) . .
C2 C1 C8A C9A 138.6(17) . .
C8B C1 C8A C9A 37(100) . .
S001 C1 C8A C9A -39(2) . .
C2 C1 C8B C9B -130(5) . .
C8A C1 C8B C9B -49(97) . .
S001 C1 C8B C9B 56(9) . .
F4 C7 F3 F4 178(3) 3_655 .
F3 C7 F3 F4 177(6) 3_655 .
C6B C7 F3 F4 -72(5) . .
C6B C7 F3 F4 55(5) 3_655 .
C6A C7 F3 F4 -62(5) . .
C6A C7 F3 F4 66(5) 3_655 .
F4 C7 F4 F3 -2(4) 3_655 .
F3 C7 F4 F3 -4(6) 3_655 .
C6B C7 F4 F3 121(5) . .
C6B C7 F4 F3 -131(5) 3_655 .
C6A C7 F4 F3 125(5) . .
C6A C7 F4 F3 -126(5) 3_655 .
C5 C5 C6A F2A -136(2) 3_655 .
C6B C5 C6A F2A -44(8) . .
C2 C5 C6A F2A 49(3) . .
C5 C5 C6A F1A 104(2) 3_655 .
C6B C5 C6A F1A -164(12) . .
C2 C5 C6A F1A -72(2) . .
C5 C5 C6A C7 -15.7(17) 3_655 .
C6B C5 C6A C7 76(10) . .
C2 C5 C6A C7 168.9(8) . .
F4 C7 C6A F2A 23(3) 3_655 .
F4 C7 C6A F2A -119(2) . .
F3 C7 C6A F2A -2(3) 3_655 .
F3 C7 C6A F2A -96(2) . .
C6B C7 C6A F2A 46(8) . .
C6B C7 C6A F2A 142(2) 3_655 .
C6A C7 C6A F2A 128(3) 3_655 .
F4 C7 C6A F1A 138(2) 3_655 .
F4 C7 C6A F1A -5(2) . .
F3 C7 C6A F1A 112(2) 3_655 .
F3 C7 C6A F1A 19(3) . .
C6B C7 C6A F1A 161(11) . .
C6B C7 C6A F1A -103.5(19) 3_655 .
C6A C7 C6A F1A -117(2) 3_655 .
F4 C7 C6A C5 -99.7(16) 3_655 .
F4 C7 C6A C5 117.9(15) . .
F3 C7 C6A C5 -125.1(15) 3_655 .
F3 C7 C6A C5 141.2(14) . .
C6B C7 C6A C5 -76(10) . .
C6B C7 C6A C5 19(2) 3_655 .
C6A C7 C6A C5 5.2(6) 3_655 .
C5 C5 C6B F1B 127(2) 3_655 .
C2 C5 C6B F1B -61(2) . .
C6A C5 C6B F1B 34(8) . .
C5 C5 C6B F2B -113.4(19) 3_655 .
C2 C5 C6B F2B 58(2) . .
C6A C5 C6B F2B 153(11) . .
C5 C5 C6B C7 7.9(19) 3_655 .
C2 C5 C6B C7 179.6(9) . .
C6A C5 C6B C7 -85(10) . .
F4 C7 C6B F1B 122(2) 3_655 .
F4 C7 C6B F1B -21(3) . .
F3 C7 C6B F1B 100(2) 3_655 .
F3 C7 C6B F1B 6(3) . .
C6B C7 C6B F1B -124(3) 3_655 .
C6A C7 C6B F1B -36(8) . .
C6A C7 C6B F1B -138(2) 3_655 .
F4 C7 C6B F2B 6(2) 3_655 .
F4 C7 C6B F2B -136.5(17) . .
F3 C7 C6B F2B -15(2) 3_655 .
F3 C7 C6B F2B -109.5(19) . .
C6B C7 C6B F2B 120(2) 3_655 .
C6A C7 C6B F2B -152(11) . .
C6A C7 C6B F2B 106.4(17) 3_655 .
F4 C7 C6B C5 -116.9(17) 3_655 .
F4 C7 C6B C5 100.4(17) . .
F3 C7 C6B C5 -138.3(16) 3_655 .
F3 C7 C6B C5 127.4(15) . .
C6B C7 C6B C5 -2.7(6) 3_655 .
C6A C7 C6B C5 85(10) . .
C6A C7 C6B C5 -17(2) 3_655 .
C2 C1 S001 C4 -0.2(5) . .
C8B C1 S001 C4 175(4) . .
C8A C1 S001 C4 177.9(17) . .
C3 C4 S001 C1 -0.4(5) . .
C10 C4 S001 C1 -178.6(6) . .
